data_7041880
loop_
_publ_author_name
'Anwar, Muhammad U.'
'Rawson, Jeremy M.'
'Gavey, Emma L.'
'Pilkington, Melanie'
'Al-Harrasi, Ahmed'
'Thompson, Laurence K.'

_publ_section_title
;
 Synthesis, characterization and magnetic studies on mono-, di-, and
 tri-nuclear Cu(ii) complexes of a new versatile diazine ligand.
;
_journal_issue 7
_journal_name_full 'Dalton transactions (Cambridge, England : 2003)'
_journal_page_first 2105
_journal_page_last 2113
_journal_paper_doi 10.1039/c6dt04794g
_journal_volume 46
_journal_year 2017
_chemical_formula_moiety 'C14 H14 Cl2 Cu N6 O2, 3 (C H4 O)'
_chemical_formula_sum 'C17 H26 Cl2 Cu N6 O5'
_chemical_formula_weight 528.88
_chemical_name_systematic 'Compound 1'
_space_group_crystal_system triclinic
_space_group_IT_number 2
_space_group_name_Hall '-P 1'
_space_group_name_H-M_alt 'P -1'
_symmetry_space_group_name_Hall '-P 1'
_symmetry_space_group_name_H-M 'P -1'
_atom_sites_solution_hydrogens geom
_atom_sites_solution_primary superflip
_atom_sites_solution_secondary difmap
_audit_creation_method SHELXL-2013
_audit_update_record
;
2016-12-04 deposited with the CCDC.
2017-01-30 downloaded from the CCDC.
;
_cell_angle_alpha 68.723(7)
_cell_angle_beta 89.547(8)
_cell_angle_gamma 87.922(8)
_cell_formula_units_Z 2
_cell_length_a 8.350(6)
_cell_length_b 12.084(9)
_cell_length_c 12.264(9)
_cell_measurement_reflns_used 5734
_cell_measurement_temperature 150(2)
_cell_measurement_theta_max 27.44
_cell_measurement_theta_min 2.99
_cell_volume 1152.3(15)
_computing_cell_refinement 'Bruker SAINT'
_computing_data_collection 'Bruker APEX2'
_computing_data_reduction 'Bruker SAINT'
_computing_molecular_graphics 'Bruker SHELXTL'
_computing_publication_material 'Bruker SHELXTL'
_computing_structure_refinement 'SHELXL-2013 (Sheldrick, 2013)'
_computing_structure_solution 'SHELXS-97 (Sheldrick, 2008)'
_diffrn_ambient_temperature 150(2)
_diffrn_measured_fraction_theta_full 0.996
_diffrn_measured_fraction_theta_max 0.960
_diffrn_measurement_device_type 'Bruker APEX-II, CCD'
_diffrn_measurement_method 'phi and omega scans'
_diffrn_radiation_type MoK\a
_diffrn_radiation_wavelength 0.71073
_diffrn_reflns_av_R_equivalents 0.0324
_diffrn_reflns_av_unetI/netI 0.0417
_diffrn_reflns_Laue_measured_fraction_full 0.996
_diffrn_reflns_Laue_measured_fraction_max 0.960
_diffrn_reflns_limit_h_max 10
_diffrn_reflns_limit_h_min -10
_diffrn_reflns_limit_k_max 15
_diffrn_reflns_limit_k_min -15
_diffrn_reflns_limit_l_max 15
_diffrn_reflns_limit_l_min -15
_diffrn_reflns_number 12842
_diffrn_reflns_point_group_measured_fraction_full 0.996
_diffrn_reflns_point_group_measured_fraction_max 0.960
_diffrn_reflns_theta_full 25.242
_diffrn_reflns_theta_max 27.600
_diffrn_reflns_theta_min 2.027
_diffrn_source 'fine focus sealed tube'
_exptl_absorpt_coefficient_mu 1.220
_exptl_absorpt_correction_T_max 0.7455
_exptl_absorpt_correction_T_min 0.5976
_exptl_absorpt_correction_type multi-scan
_exptl_absorpt_process_details sadabs
_exptl_crystal_colour blue
_exptl_crystal_density_diffrn 1.524
_exptl_crystal_description needle
_exptl_crystal_F_000 546
_exptl_crystal_size_max 0.380
_exptl_crystal_size_mid 0.040
_exptl_crystal_size_min 0.020
_refine_diff_density_max 0.982
_refine_diff_density_min -0.610
_refine_diff_density_rms 0.082
_refine_ls_extinction_method none
_refine_ls_goodness_of_fit_ref 1.079
_refine_ls_hydrogen_treatment mixed
_refine_ls_matrix_type full
_refine_ls_number_parameters 285
_refine_ls_number_reflns 5121
_refine_ls_number_restraints 3
_refine_ls_restrained_S_all 1.079
_refine_ls_R_factor_all 0.0493
_refine_ls_R_factor_gt 0.0424
_refine_ls_shift/su_max 0.000
_refine_ls_shift/su_mean 0.000
_refine_ls_structure_factor_coef Fsqd
_refine_ls_weighting_details 'w=1/[\s^2^(Fo^2^)+(0.0303P)^2^+2.0918P] where P=(Fo^2^+2Fc^2^)/3'
_refine_ls_weighting_scheme calc
_refine_ls_wR_factor_gt 0.0959
_refine_ls_wR_factor_ref 0.0992
_reflns_Friedel_coverage 0.000
_reflns_number_gt 4542
_reflns_number_total 5121
_reflns_threshold_expression 'I > 2\s(I)'
_cod_data_source_file c6dt04794g2.cif
_cod_data_source_block compound_1
_cod_depositor_comments 'Adding full bibliography for 7041877--7041880.cif.'
_cod_original_cell_volume 1152.3(14)
_cod_database_code 7041880
_shelx_space_group_comment
;
The symmetry employed for this shelxl refinement is uniquely defined
by the following loop, which should always be used as a source of
symmetry information in preference to the above space-group names.
They are only intended as comments.
;
_shelx_estimated_absorpt_t_min 0.654
_shelx_estimated_absorpt_t_max 0.976
_shelxl_version_number 2013-3

loop_
_space_group_symop_operation_xyz
'x, y, z'
'-x, -y, -z'

loop_
_atom_site_label
_atom_site_type_symbol
_atom_site_fract_x
_atom_site_fract_y
_atom_site_fract_z
_atom_site_U_iso_or_equiv
_atom_site_adp_type
_atom_site_occupancy
_atom_site_site_symmetry_order
_atom_site_calc_flag
_atom_site_refinement_flags_posn
_atom_site_refinement_flags_adp
Cu1 Cu 0.20041(4) 0.52229(3) 0.21854(3) 0.01484(10) Uani 1 1 d . .
Cl2 Cl 0.43959(8) 0.37137(6) 0.31263(6) 0.02003(15) Uani 1 1 d . .
Cl1 Cl 0.15176(9) 0.62214(7) 0.33468(7) 0.02686(17) Uani 1 1 d . .
N4 N 0.3267(3) 0.64337(19) 0.09503(19) 0.0146(4) Uani 1 1 d . .
N5 N 0.3883(3) 0.74732(19) 0.10165(19) 0.0157(5) Uani 1 1 d . .
H5 H 0.4851 0.7480 0.1292 0.019 Uiso 1 1 calc R U
C12 C 0.2910(3) 0.8471(2) 0.0633(2) 0.0163(5) Uani 1 1 d . .
O1 O 0.1724(2) 0.85696(17) 0.00299(18) 0.0239(4) Uani 1 1 d . .
C13 C 0.3450(3) 0.9482(2) 0.0960(2) 0.0157(5) Uani 1 1 d . .
N6 N 0.4745(3) 0.9291(2) 0.1547(2) 0.0174(5) Uani 1 1 d . .
O2 O 0.5205(2) 1.02911(17) 0.17636(18) 0.0223(4) Uani 1 1 d . .
H2A H 0.6045 1.0124 0.2173 0.046(12) Uiso 1 1 calc R .
C14 C 0.2470(3) 1.0620(2) 0.0549(3) 0.0234(6) Uani 1 1 d . .
H14A H 0.2344 1.0916 0.1191 0.035 Uiso 1 1 calc R U
H14B H 0.1412 1.0479 0.0293 0.035 Uiso 1 1 calc R U
H14C H 0.3011 1.1209 -0.0108 0.035 Uiso 1 1 calc R U
C11 C 0.3502(3) 0.6275(2) -0.0035(2) 0.0137(5) Uani 1 1 d . .
N3 N 0.4289(3) 0.6988(2) -0.0950(2) 0.0181(5) Uani 1 1 d . .
H3A H 0.4706 0.7636 -0.0923 0.022 Uiso 1 1 calc R U
H3B H 0.4392 0.6813 -0.1585 0.022 Uiso 1 1 calc R U
C10 C 0.2738(3) 0.5196(2) -0.0081(2) 0.0133(5) Uani 1 1 d . .
N2 N 0.1936(3) 0.46331(19) 0.09005(19) 0.0137(4) Uani 1 1 d . .
C6 C 0.1049(3) 0.3698(2) 0.1022(2) 0.0142(5) Uani 1 1 d . .
C7 C 0.0947(3) 0.3271(2) 0.0108(2) 0.0157(5) Uani 1 1 d . .
H7 H 0.0300 0.2618 0.0176 0.019 Uiso 1 1 calc R U
C8 C 0.1812(3) 0.3824(2) -0.0900(2) 0.0184(6) Uani 1 1 d . .
H8 H 0.1787 0.3531 -0.1521 0.022 Uiso 1 1 calc R U
C9 C 0.2723(3) 0.4807(2) -0.1014(2) 0.0164(5) Uani 1 1 d . .
H9 H 0.3312 0.5194 -0.1706 0.020 Uiso 1 1 calc R U
C5 C 0.0192(3) 0.3256(2) 0.2154(2) 0.0155(5) Uani 1 1 d . .
N1 N 0.0411(3) 0.3908(2) 0.2836(2) 0.0168(5) Uani 1 1 d . .
C1 C -0.0374(4) 0.3631(3) 0.3847(2) 0.0220(6) Uani 1 1 d . .
H1 H -0.0209 0.4082 0.4327 0.026 Uiso 1 1 calc R U
C2 C -0.1425(4) 0.2704(3) 0.4221(3) 0.0253(6) Uani 1 1 d . .
H2 H -0.1988 0.2534 0.4936 0.030 Uiso 1 1 calc R U
C3 C -0.1634(4) 0.2036(3) 0.3532(3) 0.0261(7) Uani 1 1 d . .
H3 H -0.2340 0.1393 0.3774 0.031 Uiso 1 1 calc R U
C4 C -0.0812(3) 0.2306(2) 0.2487(3) 0.0204(6) Uani 1 1 d . .
H4 H -0.0935 0.1847 0.2009 0.024 Uiso 1 1 calc R U
C1S C 0.5963(5) 0.6455(4) 0.4001(3) 0.0410(9) Uani 1 1 d D .
H1S1 H 0.6699 0.5880 0.4559 0.062 Uiso 1 1 calc R U
H1S2 H 0.4893 0.6405 0.4346 0.062 Uiso 1 1 calc R U
H1S3 H 0.6350 0.7259 0.3814 0.062 Uiso 1 1 calc R U
O1S O 0.5885(3) 0.61973(19) 0.29590(18) 0.0261(5) Uani 1 1 d D .
H1S4 H 0.5496 0.5527 0.3111 0.039 Uiso 1 1 calc R U
C2S C 0.9082(5) 0.8986(4) 0.2697(4) 0.0481(10) Uani 1 1 d D .
H2S1 H 0.9296 0.9404 0.1863 0.072 Uiso 1 1 calc R U
H2S2 H 0.8785 0.8171 0.2828 0.072 Uiso 1 1 calc R U
H2S3 H 1.0045 0.8970 0.3154 0.072 Uiso 1 1 calc R U
O2S O 0.7806(3) 0.95857(19) 0.30506(19) 0.0279(5) Uani 1 1 d D .
H2S4 H 0.7542 0.9181 0.3739 0.042 Uiso 1 1 calc R U
C3S C 0.6969(6) 0.9274(4) 0.6075(4) 0.0526(11) Uani 1 1 d D .
H3S1 H 0.6829 0.8725 0.6882 0.079 Uiso 1 1 calc R U
H3S2 H 0.6017 0.9804 0.5826 0.079 Uiso 1 1 calc R U
H3S3 H 0.7914 0.9746 0.6032 0.079 Uiso 1 1 calc R U
O3S O 0.7179(4) 0.8628(2) 0.5343(2) 0.0607(9) Uani 1 1 d D .
H3S4 H 0.7031 0.7906 0.5724 0.091 Uiso 1 1 calc R U

loop_
_atom_site_aniso_label
_atom_site_aniso_U_11
_atom_site_aniso_U_22
_atom_site_aniso_U_33
_atom_site_aniso_U_23
_atom_site_aniso_U_13
_atom_site_aniso_U_12
Cu1 0.01853(17) 0.01372(16) 0.01466(17) -0.00772(13) 0.00262(12) -0.00420(12)
Cl2 0.0216(3) 0.0215(3) 0.0168(3) -0.0068(3) 0.0016(3) -0.0005(3)
Cl1 0.0354(4) 0.0256(4) 0.0277(4) -0.0191(3) 0.0112(3) -0.0070(3)
N4 0.0177(11) 0.0109(10) 0.0168(11) -0.0068(9) 0.0015(9) -0.0040(8)
N5 0.0180(11) 0.0125(10) 0.0190(11) -0.0082(9) -0.0005(9) -0.0056(9)
C12 0.0175(13) 0.0140(12) 0.0178(13) -0.0062(10) 0.0042(11) -0.0039(10)
O1 0.0223(10) 0.0189(10) 0.0309(11) -0.0092(9) -0.0073(9) -0.0028(8)
C13 0.0171(13) 0.0131(12) 0.0187(13) -0.0077(10) 0.0048(10) -0.0040(10)
N6 0.0226(12) 0.0129(11) 0.0203(11) -0.0099(9) 0.0031(9) -0.0052(9)
O2 0.0246(11) 0.0164(10) 0.0311(11) -0.0143(9) -0.0025(9) -0.0043(8)
C14 0.0211(14) 0.0175(14) 0.0351(17) -0.0135(13) 0.0002(12) 0.0001(11)
C11 0.0130(12) 0.0123(12) 0.0159(12) -0.0055(10) -0.0034(10) 0.0009(10)
N3 0.0237(12) 0.0163(11) 0.0169(11) -0.0085(9) 0.0036(9) -0.0070(9)
C10 0.0120(12) 0.0118(12) 0.0169(12) -0.0063(10) -0.0007(10) 0.0011(9)
N2 0.0144(11) 0.0116(10) 0.0161(11) -0.0062(9) -0.0012(9) 0.0004(8)
C6 0.0138(12) 0.0123(12) 0.0169(13) -0.0058(10) -0.0015(10) 0.0005(10)
C7 0.0157(12) 0.0128(12) 0.0214(13) -0.0096(11) -0.0017(10) -0.0010(10)
C8 0.0200(13) 0.0190(13) 0.0205(14) -0.0125(11) -0.0011(11) 0.0021(11)
C9 0.0173(13) 0.0160(13) 0.0171(13) -0.0076(11) 0.0010(10) 0.0009(10)
C5 0.0152(12) 0.0131(12) 0.0174(13) -0.0046(10) -0.0004(10) -0.0019(10)
N1 0.0173(11) 0.0169(11) 0.0170(11) -0.0071(9) 0.0012(9) -0.0022(9)
C1 0.0255(15) 0.0219(14) 0.0198(14) -0.0087(12) 0.0030(12) -0.0032(12)
C2 0.0241(15) 0.0274(16) 0.0228(15) -0.0069(13) 0.0077(12) -0.0070(12)
C3 0.0255(15) 0.0205(15) 0.0312(17) -0.0072(13) 0.0058(13) -0.0087(12)
C4 0.0223(14) 0.0151(13) 0.0234(14) -0.0065(11) -0.0002(11) -0.0022(11)
C1S 0.055(2) 0.047(2) 0.0268(17) -0.0193(16) -0.0048(16) -0.0117(18)
O1S 0.0343(12) 0.0279(11) 0.0200(10) -0.0129(9) 0.0018(9) -0.0065(9)
C2S 0.042(2) 0.056(3) 0.041(2) -0.0124(19) 0.0053(18) 0.0095(19)
O2S 0.0338(12) 0.0250(11) 0.0245(11) -0.0082(9) -0.0036(9) -0.0032(9)
C3S 0.083(3) 0.038(2) 0.037(2) -0.0149(18) 0.003(2) 0.003(2)
O3S 0.114(3) 0.0363(15) 0.0354(15) -0.0154(12) 0.0307(16) -0.0273(16)

loop_
_atom_type_symbol
_atom_type_description
_atom_type_scat_dispersion_real
_atom_type_scat_dispersion_imag
_atom_type_scat_source
C C 0.0033 0.0016 'International Tables Vol C Tables 4.2.6.8 and 6.1.1.4'
H H 0.0000 0.0000 'International Tables Vol C Tables 4.2.6.8 and 6.1.1.4'
N N 0.0061 0.0033 'International Tables Vol C Tables 4.2.6.8 and 6.1.1.4'
O O 0.0106 0.0060 'International Tables Vol C Tables 4.2.6.8 and 6.1.1.4'
Cl Cl 0.1484 0.1585 'International Tables Vol C Tables 4.2.6.8 and 6.1.1.4'
Cu Cu 0.3201 1.2651 'International Tables Vol C Tables 4.2.6.8 and 6.1.1.4'

loop_
_geom_angle_atom_site_label_1
_geom_angle_atom_site_label_2
_geom_angle_atom_site_label_3
_geom_angle
N2 Cu1 N4 78.27(10)
N2 Cu1 N1 79.77(10)
N4 Cu1 N1 156.54(9)
N2 Cu1 Cl1 163.63(7)
N4 Cu1 Cl1 98.93(8)
N1 Cu1 Cl1 99.81(8)
N2 Cu1 Cl2 89.56(7)
N4 Cu1 Cl2 97.35(8)
N1 Cu1 Cl2 90.62(9)
Cl1 Cu1 Cl2 106.81(5)
C11 N4 N5 115.7(2)
C11 N4 Cu1 117.60(18)
N5 N4 Cu1 126.61(17)
C12 N5 N4 116.8(2)
C12 N5 H5 121.6
N4 N5 H5 121.6
O1 C12 N5 123.4(2)
O1 C12 C13 121.6(2)
N5 C12 C13 115.0(2)
N6 C13 C14 125.8(2)
N6 C13 C12 115.8(2)
C14 C13 C12 118.4(2)
C13 N6 O2 112.3(2)
N6 O2 H2A 109.5
C13 C14 H14A 109.5
C13 C14 H14B 109.5
H14A C14 H14B 109.5
C13 C14 H14C 109.5
H14A C14 H14C 109.5
H14B C14 H14C 109.5
N4 C11 N3 125.9(2)
N4 C11 C10 113.4(2)
N3 C11 C10 120.7(2)
C11 N3 H3A 120.0
C11 N3 H3B 120.0
H3A N3 H3B 120.0
N2 C10 C9 121.0(2)
N2 C10 C11 111.5(2)
C9 C10 C11 127.4(2)
C6 N2 C10 122.2(2)
C6 N2 Cu1 118.66(18)
C10 N2 Cu1 119.11(18)
N2 C6 C7 120.0(2)
N2 C6 C5 113.0(2)
C7 C6 C5 126.8(2)
C8 C7 C6 118.3(2)
C8 C7 H7 120.9
C6 C7 H7 120.9
C7 C8 C9 120.8(3)
C7 C8 H8 119.6
C9 C8 H8 119.6
C10 C9 C8 117.6(2)
C10 C9 H9 121.2
C8 C9 H9 121.2
N1 C5 C4 121.6(3)
N1 C5 C6 114.0(2)
C4 C5 C6 124.3(2)
C1 N1 C5 119.1(2)
C1 N1 Cu1 126.57(19)
C5 N1 Cu1 114.27(18)
N1 C1 C2 122.2(3)
N1 C1 H1 118.9
C2 C1 H1 118.9
C3 C2 C1 118.6(3)
C3 C2 H2 120.7
C1 C2 H2 120.7
C2 C3 C4 119.8(3)
C2 C3 H3 120.1
C4 C3 H3 120.1
C5 C4 C3 118.6(3)
C5 C4 H4 120.7
C3 C4 H4 120.7
O1S C1S H1S1 109.5
O1S C1S H1S2 109.5
H1S1 C1S H1S2 109.5
O1S C1S H1S3 109.5
H1S1 C1S H1S3 109.5
H1S2 C1S H1S3 109.5
C1S O1S H1S4 109.5
O2S C2S H2S1 109.5
O2S C2S H2S2 109.5
H2S1 C2S H2S2 109.5
O2S C2S H2S3 109.5
H2S1 C2S H2S3 109.5
H2S2 C2S H2S3 109.5
C2S O2S H2S4 109.5
O3S C3S H3S1 109.5
O3S C3S H3S2 109.5
H3S1 C3S H3S2 109.5
O3S C3S H3S3 109.5
H3S1 C3S H3S3 109.5
H3S2 C3S H3S3 109.5
C3S O3S H3S4 109.5

loop_
_geom_bond_atom_site_label_1
_geom_bond_atom_site_label_2
_geom_bond_distance
Cu1 N2 1.953(2)
Cu1 N4 2.006(2)
Cu1 N1 2.037(2)
Cu1 Cl1 2.2027(13)
Cu1 Cl2 2.6250(15)
N4 C11 1.302(3)
N4 N5 1.404(3)
N5 C12 1.364(3)
N5 H5 0.8800
C12 O1 1.217(3)
C12 C13 1.501(4)
C13 N6 1.270(4)
C13 C14 1.495(4)
N6 O2 1.395(3)
O2 H2A 0.8400
C14 H14A 0.9800
C14 H14B 0.9800
C14 H14C 0.9800
C11 N3 1.327(3)
C11 C10 1.491(4)
N3 H3A 0.8800
N3 H3B 0.8800
C10 N2 1.337(3)
C10 C9 1.386(4)
N2 C6 1.336(3)
C6 C7 1.398(4)
C6 C5 1.483(4)
C7 C8 1.385(4)
C7 H7 0.9500
C8 C9 1.398(4)
C8 H8 0.9500
C9 H9 0.9500
C5 N1 1.358(3)
C5 C4 1.383(4)
N1 C1 1.335(4)
C1 C2 1.387(4)
C1 H1 0.9500
C2 C3 1.379(4)
C2 H2 0.9500
C3 C4 1.386(4)
C3 H3 0.9500
C4 H4 0.9500
C1S O1S 1.423(4)
C1S H1S1 0.9800
C1S H1S2 0.9800
C1S H1S3 0.9800
O1S H1S4 0.8400
C2S O2S 1.419(4)
C2S H2S1 0.9800
C2S H2S2 0.9800
C2S H2S3 0.9800
O2S H2S4 0.8400
C3S O3S 1.394(4)
C3S H3S1 0.9800
C3S H3S2 0.9800
C3S H3S3 0.9800
O3S H3S4 0.8400
